data_1007056
loop_
_publ_author_name
'Averbuch-Pouchot, M T'
'Durif, A'
'Tordjman, I'

_publ_section_title
;
Cadmium trimetaphosphate tetradecahydrate, Cd~3~ (P~3~ O~9~)~2~ (H~2~
O)~14~
;
_journal_coden_ASTM CSCMCS
_journal_name_full 'Crystal Structure Communications'
_journal_page_first 89
_journal_page_last 90
_journal_volume 2
_journal_year 1973
_chemical_formula_structural 'CD3 (P3 O9)2 (H2 O)14'
_chemical_formula_sum 'Cd3 H28 O32 P6'
_chemical_name_systematic 'CADMIUM CYCLO-TRIPHOSPHATE 14-HYDRATE'
_space_group_IT_number 147
_symmetry_cell_setting trigonal
_symmetry_Int_Tables_number 147
_symmetry_space_group_name_Hall '-P 3'
_symmetry_space_group_name_H-M 'P -3'
_cell_angle_alpha 90
_cell_angle_beta 90
_cell_angle_gamma 120
_cell_formula_units_Z 1
_cell_length_a 12.228(5)
_cell_length_b 12.228(5)
_cell_length_c 5.451(3)
_cell_volume 705.9
_refine_ls_R_factor_all 0.073
_cod_original_formula_sum 'H28 Cd3 O32 P6'
_cod_database_code 1007056

loop_
_symmetry_equiv_pos_as_xyz
x,y,z
-y,x-y,z
y-x,-x,z
-x,-y,-z
y,y-x,-z
x-y,x,-z

loop_
_atom_site_label
_atom_site_type_symbol
_atom_site_symmetry_multiplicity
_atom_site_Wyckoff_symbol
_atom_site_fract_x
_atom_site_fract_y
_atom_site_fract_z
_atom_site_occupancy
_atom_site_attached_hydrogens
_atom_site_calc_flag
Cd1 Cd2+ 3 e 0.5 0.5 0. 1. 0 d
P1 P5+ 6 g 0.6450(6) 0.4578(5) 0.4903(10) 1. 0 d
O1 O2- 6 g 0.5407(15) 0.3135(16) 0.5311(32) 1. 0 d
O2 O2- 6 g 0.6416(19) 0.4843(20) 0.2219(32) 1. 0 d
O3 O2- 6 g 0.6263(17) 0.5348(17) 0.6684(38) 1. 0 d
O4 O2- 6 g 0.6177(20) 0.7155(17) 0.0102(34) 1. 2 d
O5 O2- 6 g -1. -1. -1. 1.333 0 dum
H1 H1+ 6 g -1. -1. -1. 4.667 0 dum

loop_
_atom_type_symbol
_atom_type_oxidation_number
Cd2+ 2.000
P5+ 5.000
O2- -2.000
H1+ 1.000
